data_4312656
loop_
_publ_author_name
'Carmen Anda'
'Antoni Llobet'
'Arthur E. Martell'
'Bruno Donnadieu'
'Teodor Parella'

_publ_contact_author 'Prof Antoni Llobet'
_publ_contact_author_address
;
Departament de Quimica
Universitat de Girona
17071 Girona, Spain
;
_publ_contact_author_email ' Antoni.llobet@udg.es '
_publ_section_title
;
 Systematic Evaluation of Molecular Recognition Phenomena. 3. Selective
 Diphosphate Binding to Isomeric Hexaazamacrocyclic Ligands Containing
 Xylylic Spacers
;
_journal_name_full 'Inorganic Chemistry'
_journal_page_first 8545
_journal_page_last 8550
_journal_paper_doi 10.1021/ic034205v
_journal_volume 42
_journal_year 2003
_chemical_formula_sum 'C30 H59 Br6 N6 O1.5'
_chemical_formula_weight 1007.28
_chemical_name_systematic
;
 ?
;
_space_group_IT_number 11
_symmetry_cell_setting monoclinic
_symmetry_space_group_name_Hall '-P 2yb'
_symmetry_space_group_name_H-M 'P 1 21/m 1'
_atom_sites_solution_hydrogens geom
_atom_sites_solution_primary direct
_atom_sites_solution_secondary difmap
_audit_creation_method SHELXL-97
_cell_angle_alpha 90.00
_cell_angle_beta 110.064(7)
_cell_angle_gamma 90.00
_cell_formula_units_Z 4
_cell_length_a 7.4653(4)
_cell_length_b 30.519(3)
_cell_length_c 10.7740(7)
_cell_measurement_reflns_used 5000
_cell_measurement_temperature 180(2)
_cell_measurement_theta_max 52.0
_cell_measurement_theta_min 2.15
_cell_volume 2305.7(3)
_computing_cell_refinement 'Stoe IPDS software (Stoe, 1996)'
_computing_data_collection 'Stoe IPDS software (Stoe, 1996)'
_computing_data_reduction 'XRED (Stoe, 1.08, 1996)'
_computing_molecular_graphics 'ORTEP3 for Windows (Farrugia, 1997)'
_computing_publication_material 'SHELXL-97 (Sheldrick, 1997)'
_computing_structure_refinement 'SHELXL-97 (Sheldrick, 1997)'
_computing_structure_solution 'SIR92 (Giacovazzo et al, 1992)'
_diffrn_ambient_temperature 180(2)
_diffrn_measured_fraction_theta_full 0.974
_diffrn_measured_fraction_theta_max 0.974
_diffrn_measurement_device 'Stoe IPDS'
_diffrn_measurement_method \f
_diffrn_radiation_monochromator graphite
_diffrn_radiation_source 'fine-focus sealed tube'
_diffrn_radiation_type MoK\a
_diffrn_radiation_wavelength 0.71073
_diffrn_reflns_av_R_equivalents 0.0299
_diffrn_reflns_av_sigmaI/netI 0.0230
_diffrn_reflns_limit_h_max 8
_diffrn_reflns_limit_h_min -8
_diffrn_reflns_limit_k_max 33
_diffrn_reflns_limit_k_min -33
_diffrn_reflns_limit_l_max 11
_diffrn_reflns_limit_l_min -11
_diffrn_reflns_number 13298
_diffrn_reflns_theta_full 23.26
_diffrn_reflns_theta_max 23.26
_diffrn_reflns_theta_min 2.84
_diffrn_standards_decay_% <0.1
_diffrn_standards_interval_time 'every frame'
_diffrn_standards_number 200
_exptl_absorpt_coefficient_mu 5.252
_exptl_absorpt_correction_T_max 0.7693
_exptl_absorpt_correction_T_min 0.3502
_exptl_absorpt_correction_type semi-empirical
_exptl_crystal_colour colorless
_exptl_crystal_density_diffrn 1.448
_exptl_crystal_density_method 'not measured'
_exptl_crystal_description parallelepiped
_exptl_crystal_F_000 1002
_exptl_crystal_size_max 0.40
_exptl_crystal_size_mid 0.30
_exptl_crystal_size_min 0.25
_refine_diff_density_max 0.879
_refine_diff_density_min -0.566
_refine_diff_density_rms 0.096
_refine_ls_extinction_coef 0.0011(6)
_refine_ls_extinction_expression Fc^*^=kFc[1+0.001xFc^2^\l^3^/sin(2\q)]^-1/4^
_refine_ls_extinction_method SHELXL
_refine_ls_goodness_of_fit_ref 1.100
_refine_ls_hydrogen_treatment mixed
_refine_ls_matrix_type full
_refine_ls_number_parameters 251
_refine_ls_number_reflns 3281
_refine_ls_number_restraints 0
_refine_ls_restrained_S_all 1.100
_refine_ls_R_factor_all 0.0556
_refine_ls_R_factor_gt 0.0450
_refine_ls_shift/su_max 0.012
_refine_ls_shift/su_mean 0.002
_refine_ls_structure_factor_coef Fsqd
_refine_ls_weighting_details 'calc w=1/[\s^2^(Fo^2^)+(0.0547P)^2^+8.3341P] where P=(Fo^2^+2Fc^2^)/3'
_refine_ls_weighting_scheme calc
_refine_ls_wR_factor_gt 0.1175
_refine_ls_wR_factor_ref 0.1223
_reflns_number_gt 2708
_reflns_number_total 3281
_reflns_threshold_expression >2sigma(I)
_cod_data_source_file ic034205vsi20030929_064743.cif
_cod_data_source_block (H6P3)Br6
_cod_original_sg_symbol_H-M 'P 21/m'
_cod_original_formula_sum 'C30 H59 Br6 N6 O1.50'
_cod_database_code 4312656
_computing_corr_abs DIFABS

loop_
_symmetry_equiv_pos_as_xyz
'x, y, z'
'-x, y+1/2, -z'
'-x, -y, -z'
'x, -y-1/2, z'

loop_
_atom_site_label
_atom_site_type_symbol
_atom_site_fract_x
_atom_site_fract_y
_atom_site_fract_z
_atom_site_U_iso_or_equiv
_atom_site_adp_type
_atom_site_occupancy
_atom_site_symmetry_multiplicity
_atom_site_calc_flag
_atom_site_refinement_flags
_atom_site_disorder_assembly
_atom_site_disorder_group
Br1 Br -0.16522(13) 0.2500 0.36077(9) 0.0462(3) Uani 1 2 d S . .
Br2 Br -0.14303(8) 0.07903(3) 0.37630(6) 0.0449(3) Uani 1 1 d . . .
Br3 Br 0.51547(8) 0.07999(2) -0.30908(5) 0.0383(3) Uani 1 1 d . . .
Br4 Br 0.50628(13) 0.2500 -0.29591(9) 0.0449(3) Uani 1 2 d S . .
N1 N 0.4114(10) 0.2500 0.3867(7) 0.0254(14) Uani 1 2 d S . .
N2 N 0.4256(6) 0.08854(14) 0.3770(4) 0.0211(10) Uani 1 1 d . . .
N3 N 0.0828(7) 0.08840(14) -0.3100(5) 0.0208(10) Uani 1 1 d . . .
N4 N 0.0568(10) 0.2500 -0.3239(7) 0.0270(15) Uani 1 2 d S . .
C1 C 0.3095(8) 0.20929(17) 0.3289(6) 0.0303(13) Uani 1 1 d . . .
H1C H 0.2849 0.2091 0.2326 0.036 Uiso 1 1 calc R . .
H1D H 0.1848 0.2086 0.3424 0.036 Uiso 1 1 calc R . .
C2 C 0.4230(8) 0.16914(16) 0.3907(6) 0.0278(13) Uani 1 1 d . . .
H2C H 0.4431 0.1684 0.4864 0.033 Uiso 1 1 calc R . .
H2D H 0.5493 0.1700 0.3798 0.033 Uiso 1 1 calc R . .
C3 C 0.3146(8) 0.12885(17) 0.3240(6) 0.0258(12) Uani 1 1 d . . .
H3C H 0.1909 0.1275 0.3387 0.031 Uiso 1 1 calc R . .
H3D H 0.2884 0.1307 0.2277 0.031 Uiso 1 1 calc R . .
C4 C 0.3257(8) 0.04649(17) 0.3216(5) 0.0254(12) Uani 1 1 d . . .
H4A H 0.2176 0.0420 0.3536 0.030 Uiso 1 1 calc R . .
H4C H 0.4153 0.0217 0.3534 0.030 Uiso 1 1 calc R . .
C5 C 0.2523(7) 0.04701(15) 0.1720(5) 0.0199(11) Uani 1 1 d . . .
C6 C 0.3765(8) 0.04083(17) 0.1024(5) 0.0263(12) Uani 1 1 d . . .
H6 H 0.5086 0.0363 0.1488 0.032 Uiso 1 1 calc R . .
C7 C 0.3076(8) 0.04125(17) -0.0343(5) 0.0255(12) Uani 1 1 d . . .
H7 H 0.3932 0.0371 -0.0813 0.031 Uiso 1 1 calc R . .
C8 C 0.1153(8) 0.04759(16) -0.1036(5) 0.0218(12) Uani 1 1 d . . .
C9 C -0.0078(8) 0.05428(16) -0.0334(5) 0.0235(12) Uani 1 1 d . . .
H9 H -0.1396 0.0591 -0.0798 0.028 Uiso 1 1 calc R . .
C10 C 0.0599(8) 0.05401(17) 0.1037(5) 0.0242(12) Uani 1 1 d . . .
H10 H -0.0253 0.0586 0.1507 0.029 Uiso 1 1 calc R . .
C11 C 0.0390(8) 0.04682(16) -0.2506(5) 0.0217(11) Uani 1 1 d . . .
H11A H -0.1009 0.0426 -0.2809 0.026 Uiso 1 1 calc R . .
H11B H 0.0949 0.0216 -0.2824 0.026 Uiso 1 1 calc R . .
C12 C 0.0239(8) 0.12895(17) -0.2580(5) 0.0245(12) Uani 1 1 d . . .
H12A H 0.0933 0.1311 -0.1617 0.029 Uiso 1 1 calc R . .
H12B H -0.1144 0.1276 -0.2725 0.029 Uiso 1 1 calc R . .
C13 C 0.0658(8) 0.16908(16) -0.3263(6) 0.0266(12) Uani 1 1 d . . .
H13A H 0.2030 0.1700 -0.3153 0.032 Uiso 1 1 calc R . .
H13B H -0.0088 0.1680 -0.4220 0.032 Uiso 1 1 calc R . .
C14 C 0.0119(9) 0.20938(17) -0.2649(6) 0.0286(13) Uani 1 1 d . . .
H14A H -0.1262 0.2086 -0.2788 0.034 Uiso 1 1 calc R . .
H14B H 0.0824 0.2094 -0.1685 0.034 Uiso 1 1 calc R . .
O1W O 0.330(2) 0.2500 0.0322(13) 0.068(4) Uani 0.50 2 d SP . .
C100 C 0.793(2) 0.1706(5) 0.0315(17) 0.055(4) Uani 0.50 1 d P A .
H10A H 0.8011 0.1677 -0.0570 0.066 Uiso 0.50 1 calc PR . .
H10B H 0.9046 0.1568 0.0964 0.066 Uiso 0.50 1 calc PR . .
H10C H 0.7894 0.2018 0.0529 0.066 Uiso 0.50 1 calc PR . .
C101 C 0.622(2) 0.1494(4) 0.0348(14) 0.045(3) Uani 0.50 1 d P . .
O10A O 0.555(3) 0.1739(7) 0.1228(16) 0.048(5) Uani 0.25 1 d P A 1
H10D H 0.5334 0.1998 0.0960 0.072 Uiso 0.25 1 calc PR A 1
O10B O 0.472(2) 0.1742(7) -0.0533(16) 0.048(5) Uani 0.25 1 d P A 2
H10E H 0.3698 0.1600 -0.0726 0.072 Uiso 0.25 1 calc PR A 2
H1A H 0.438(15) 0.2500 0.472(11) 0.057 Uiso 1 2 d S . .
H1B H 0.541(16) 0.2500 0.368(10) 0.057 Uiso 1 2 d S . .
H2A H 0.455(10) 0.086(2) 0.487(8) 0.057 Uiso 1 1 d . . .
H2B H 0.526(11) 0.094(2) 0.341(8) 0.057 Uiso 1 1 d . . .
H3A H 0.041(11) 0.087(2) -0.399(9) 0.057 Uiso 1 1 d . . .
H3B H 0.208(12) 0.092(2) -0.316(8) 0.057 Uiso 1 1 d . . .
H4A H -0.021(16) 0.2500 -0.411(12) 0.057 Uiso 1 2 d S . .
H4B H 0.162(17) 0.2500 -0.334(11) 0.057 Uiso 1 2 d S . .
H1W H 0.4685 0.2500 0.0913 0.057 Uiso 0.50 2 d SP . .
H2W H 0.3850 0.2500 -0.0358 0.057 Uiso 0.50 2 d SP . .

loop_
_atom_site_aniso_label
_atom_site_aniso_U_11
_atom_site_aniso_U_22
_atom_site_aniso_U_33
_atom_site_aniso_U_23
_atom_site_aniso_U_13
_atom_site_aniso_U_12
Br1 0.0327(5) 0.0675(7) 0.0390(5) 0.000 0.0133(4) 0.000
Br2 0.0244(4) 0.0850(6) 0.0250(4) -0.0124(3) 0.0080(3) 0.0005(3)
Br3 0.0238(4) 0.0662(5) 0.0245(4) 0.0088(3) 0.0079(3) 0.0063(3)
Br4 0.0312(5) 0.0649(7) 0.0384(5) 0.000 0.0117(4) 0.000
N1 0.026(4) 0.019(3) 0.032(4) 0.000 0.011(3) 0.000
N2 0.022(2) 0.020(2) 0.021(2) -0.0012(18) 0.0066(19) 0.0026(18)
N3 0.021(2) 0.018(2) 0.022(2) 0.0011(18) 0.007(2) 0.0031(18)
N4 0.022(3) 0.026(4) 0.035(4) 0.000 0.012(3) 0.000
C1 0.030(3) 0.020(3) 0.039(3) -0.003(3) 0.009(3) -0.003(2)
C2 0.027(3) 0.021(3) 0.034(3) -0.004(2) 0.009(3) -0.001(2)
C3 0.025(3) 0.020(3) 0.031(3) 0.001(2) 0.007(2) 0.002(2)
C4 0.034(3) 0.018(3) 0.024(3) 0.002(2) 0.009(2) 0.000(2)
C5 0.027(3) 0.012(2) 0.019(3) -0.002(2) 0.006(2) 0.000(2)
C6 0.026(3) 0.023(3) 0.026(3) 0.000(2) 0.004(2) 0.005(2)
C7 0.027(3) 0.024(3) 0.028(3) -0.004(2) 0.012(2) 0.001(2)
C8 0.028(3) 0.012(3) 0.024(3) -0.001(2) 0.008(2) 0.000(2)
C9 0.021(3) 0.019(3) 0.027(3) -0.002(2) 0.004(2) 0.000(2)
C10 0.027(3) 0.023(3) 0.026(3) 0.000(2) 0.012(2) 0.000(2)
C11 0.029(3) 0.013(3) 0.021(3) -0.001(2) 0.007(2) -0.001(2)
C12 0.027(3) 0.022(3) 0.027(3) -0.001(2) 0.013(2) 0.000(2)
C13 0.029(3) 0.019(3) 0.030(3) 0.004(2) 0.007(2) 0.001(2)
C14 0.034(3) 0.020(3) 0.035(3) -0.001(2) 0.016(3) -0.004(2)
O1W 0.065(10) 0.094(12) 0.030(7) 0.000 -0.003(7) 0.000
C100 0.055(9) 0.039(8) 0.072(10) -0.001(7) 0.022(8) 0.029(7)
C101 0.060(9) 0.028(7) 0.045(8) -0.004(6) 0.018(7) -0.002(6)
O10A 0.038(10) 0.082(14) 0.029(9) -0.001(9) 0.016(8) -0.005(9)
O10B 0.016(8) 0.094(15) 0.027(9) -0.003(9) 0.001(7) -0.019(9)

loop_
_atom_type_symbol
_atom_type_description
_atom_type_scat_dispersion_real
_atom_type_scat_dispersion_imag
_atom_type_scat_source
C C 0.0033 0.0016 'International Tables Vol C Tables 4.2.6.8 and 6.1.1.4'
H H 0.0000 0.0000 'International Tables Vol C Tables 4.2.6.8 and 6.1.1.4'
N N 0.0061 0.0033 'International Tables Vol C Tables 4.2.6.8 and 6.1.1.4'
O O 0.0106 0.0060 'International Tables Vol C Tables 4.2.6.8 and 6.1.1.4'
Br Br -0.2901 2.4595 'International Tables Vol C Tables 4.2.6.8 and 6.1.1.4'

loop_
_geom_angle_atom_site_label_1
_geom_angle_atom_site_label_2
_geom_angle_atom_site_label_3
_geom_angle
_geom_angle_site_symmetry_1
_geom_angle_site_symmetry_3
_geom_angle_publ_flag
C1 N1 C1 114.4(6) . 4_565 ?
C1 N1 H1A 110(3) . . ?
C1 N1 H1A 110(3) 4_565 . ?
C1 N1 H1B 107(3) . . ?
C1 N1 H1B 107(3) 4_565 . ?
H1A N1 H1B 108(9) . . ?
C3 N2 C4 114.9(4) . . ?
C3 N2 H2A 110(3) . . ?
C4 N2 H2A 104(3) . . ?
C3 N2 H2B 97(4) . . ?
C4 N2 H2B 109(4) . . ?
H2A N2 H2B 122(6) . . ?
C12 N3 C11 113.9(4) . . ?
C12 N3 H3A 113(5) . . ?
C11 N3 H3A 112(5) . . ?
C12 N3 H3B 111(4) . . ?
C11 N3 H3B 118(4) . . ?
H3A N3 H3B 85(6) . . ?
C14 N4 C14 113.4(6) . 4_565 ?
C14 N4 H4A 106(3) . . ?
C14 N4 H4A 106(3) 4_565 . ?
C14 N4 H4B 115(3) . . ?
C14 N4 H4B 115(3) 4_565 . ?
H4A N4 H4B 99(10) . . ?
N1 C1 C2 111.5(5) . . ?
N1 C1 H1C 109.3 . . ?
C2 C1 H1C 109.3 . . ?
N1 C1 H1D 109.3 . . ?
C2 C1 H1D 109.3 . . ?
H1C C1 H1D 108.0 . . ?
C1 C2 C3 108.8(5) . . ?
C1 C2 H2C 109.9 . . ?
C3 C2 H2C 109.9 . . ?
C1 C2 H2D 109.9 . . ?
C3 C2 H2D 109.9 . . ?
H2C C2 H2D 108.3 . . ?
N2 C3 C2 110.8(4) . . ?
N2 C3 H3C 109.5 . . ?
C2 C3 H3C 109.5 . . ?
N2 C3 H3D 109.5 . . ?
C2 C3 H3D 109.5 . . ?
H3C C3 H3D 108.1 . . ?
N2 C4 C5 111.3(4) . . ?
N2 C4 H4A 109.4 . . ?
C5 C4 H4A 109.4 . . ?
N2 C4 H4C 109.4 . . ?
C5 C4 H4C 109.4 . . ?
H4A C4 H4C 108.0 . . ?
C10 C5 C6 119.7(5) . . ?
C10 C5 C4 119.8(5) . . ?
C6 C5 C4 120.5(5) . . ?
C7 C6 C5 120.0(5) . . ?
C7 C6 H6 120.0 . . ?
C5 C6 H6 120.0 . . ?
C6 C7 C8 120.8(5) . . ?
C6 C7 H7 119.6 . . ?
C8 C7 H7 119.6 . . ?
C7 C8 C9 118.9(5) . . ?
C7 C8 C11 121.2(5) . . ?
C9 C8 C11 119.9(5) . . ?
C10 C9 C8 120.7(5) . . ?
C10 C9 H9 119.7 . . ?
C8 C9 H9 119.7 . . ?
C9 C10 C5 119.9(5) . . ?
C9 C10 H10 120.0 . . ?
C5 C10 H10 120.0 . . ?
C8 C11 N3 112.3(4) . . ?
C8 C11 H11A 109.1 . . ?
N3 C11 H11A 109.1 . . ?
C8 C11 H11B 109.1 . . ?
N3 C11 H11B 109.1 . . ?
H11A C11 H11B 107.9 . . ?
N3 C12 C13 110.6(4) . . ?
N3 C12 H12A 109.5 . . ?
C13 C12 H12A 109.5 . . ?
N3 C12 H12B 109.5 . . ?
C13 C12 H12B 109.5 . . ?
H12A C12 H12B 108.1 . . ?
C14 C13 C12 108.3(5) . . ?
C14 C13 H13A 110.0 . . ?
C12 C13 H13A 110.0 . . ?
C14 C13 H13B 110.0 . . ?
C12 C13 H13B 110.0 . . ?
H13A C13 H13B 108.4 . . ?
N4 C14 C13 111.0(5) . . ?
N4 C14 H14A 109.4 . . ?
C13 C14 H14A 109.4 . . ?
N4 C14 H14B 109.4 . . ?
C13 C14 H14B 109.4 . . ?
H14A C14 H14B 108.0 . . ?
H1W O1W H2W 82.4(13) . . ?
C101 C100 H10A 109.5 . . ?
C101 C100 H10B 109.5 . . ?
H10A C100 H10B 109.5 . . ?
C101 C100 H10C 109.5 . . ?
H10A C100 H10C 109.5 . . ?
H10B C100 H10C 109.5 . . ?
O10B C101 O10A 77.8(12) . . ?
O10B C101 C100 104.4(13) . . ?
O10A C101 C100 107.4(13) . . ?
C101 O10A H10D 109.5 . . ?
C101 O10B H10E 109.5 . . ?

loop_
_geom_bond_atom_site_label_1
_geom_bond_atom_site_label_2
_geom_bond_distance
_geom_bond_site_symmetry_2
_geom_bond_publ_flag
N1 C1 1.478(7) . ?
N1 C1 1.478(7) 4_565 ?
N1 H1A 0.87(11) . ?
N1 H1B 1.05(12) . ?
N2 C3 1.484(7) . ?
N2 C4 1.501(7) . ?
N2 H2A 1.13(8) . ?
N2 H2B 0.97(8) . ?
N3 C12 1.486(7) . ?
N3 C11 1.507(7) . ?
N3 H3A 0.90(9) . ?
N3 H3B 0.97(8) . ?
N4 C14 1.483(7) . ?
N4 C14 1.483(7) 4_565 ?
N4 H4A 0.92(12) . ?
N4 H4B 0.83(12) . ?
C1 C2 1.508(8) . ?
C1 H1C 0.9900 . ?
C1 H1D 0.9900 . ?
C2 C3 1.511(7) . ?
C2 H2C 0.9900 . ?
C2 H2D 0.9900 . ?
C3 H3C 0.9900 . ?
C3 H3D 0.9900 . ?
C4 C5 1.514(7) . ?
C4 H4A 0.9900 . ?
C4 H4C 0.9900 . ?
C5 C10 1.387(8) . ?
C5 C6 1.391(8) . ?
C6 C7 1.384(8) . ?
C6 H6 0.9500 . ?
C7 C8 1.386(8) . ?
C7 H7 0.9500 . ?
C8 C9 1.391(8) . ?
C8 C11 1.488(7) . ?
C9 C10 1.387(8) . ?
C9 H9 0.9500 . ?
C10 H10 0.9500 . ?
C11 H11A 0.9900 . ?
C11 H11B 0.9900 . ?
C12 C13 1.516(7) . ?
C12 H12A 0.9900 . ?
C12 H12B 0.9900 . ?
C13 C14 1.515(8) . ?
C13 H13A 0.9900 . ?
C13 H13B 0.9900 . ?
C14 H14A 0.9900 . ?
C14 H14B 0.9900 . ?
O1W H1W 1.011(15) . ?
O1W H2W 0.954(16) . ?
C100 C101 1.44(2) . ?
C100 H10A 0.9800 . ?
C100 H10B 0.9800 . ?
C100 H10C 0.9800 . ?
C101 O10B 1.41(2) . ?
C101 O10A 1.43(2) . ?
O10A H10D 0.8400 . ?
O10B H10E 0.8400 . ?
